data_2014983
loop_
_publ_author_name
'Alley, Steven'
'Gallagher, John F.'
'Hooper, Vincent M.'
'Kenny, Peter T. M.'
'Lough, Alan J.'

_publ_section_title
;
 Methyl 2-(4-ferrocenylbenzamido)thiophene-3-carboxylate and ethyl
 2-(4-ferrocenylbenzamido)-1,3-thiazole-4-acetate, a unique ferrocene
 derivative containing a thiazole moiety
;
_journal_issue 7
_journal_name_full 'Acta Crystallographica Section C'
_journal_page_first m365
_journal_page_last m369
_journal_paper_doi 10.1107/S010827010501783X
_journal_volume 61
_journal_year 2005
_chemical_formula_moiety 'C23 H19 Fe N O3 S'
_chemical_formula_structural 'C23 H19 Fe N O3 S'
_chemical_formula_sum 'C23 H19 Fe N O3 S'
_chemical_formula_weight 445.30
_chemical_melting_point 488
_chemical_name_systematic
;
Methyl 2-[(4-ferrocenylbenzoyl)amino]-3-thiophenecarboxylate
;
_space_group_IT_number 14
_symmetry_cell_setting monoclinic
_symmetry_space_group_name_Hall '-P 2yn'
_symmetry_space_group_name_H-M 'P 1 21/n 1'
_atom_sites_solution_hydrogens geom
_atom_sites_solution_primary direct
_atom_sites_solution_secondary difmap
_cell_angle_alpha 90
_cell_angle_beta 95.4912(14)
_cell_angle_gamma 90
_cell_formula_units_Z 4
_cell_length_a 10.1428(3)
_cell_length_b 8.0965(2)
_cell_length_c 23.0557(7)
_cell_measurement_reflns_used 6335
_cell_measurement_temperature 150.0(10)
_cell_measurement_theta_max 27.48
_cell_measurement_theta_min 2.55
_cell_volume 1884.67(9)
_computing_cell_refinement 'DENZO-SMN (Otwinowski & Minor, 1997)'
_computing_data_collection 'KappaCCD Server Software (Nonius, 1997)'
_computing_data_reduction DENZO-SMN
_computing_molecular_graphics 'PLATON (Spek, 2002) and ORTEX (McArdle, 1995)'
_computing_publication_material 'SHELXL97, NRCVAX (Gabe <i>et al.</i>, 1989) and PREP8 (Ferguson, 1998)'
_computing_structure_refinement 'SHELXL97 (Sheldrick, 1997)'
_computing_structure_solution 'SHELXS97 (Sheldrick, 1997)'
_diffrn_ambient_temperature 150.0(10)
_diffrn_measured_fraction_theta_full 0.996
_diffrn_measured_fraction_theta_max 0.996
_diffrn_measurement_device 'Nonius KappaCCD'
_diffrn_measurement_method '\f scan and \w scans with \k offsets'
_diffrn_radiation_monochromator graphite
_diffrn_radiation_source 'fine-focus sealed X-ray tube'
_diffrn_radiation_type 'Molybdenum K\a'
_diffrn_radiation_wavelength 0.71073
_diffrn_reflns_av_R_equivalents 0.0485
_diffrn_reflns_av_sigmaI/netI 0.0458
_diffrn_reflns_limit_h_max 13
_diffrn_reflns_limit_h_min -13
_diffrn_reflns_limit_k_max 10
_diffrn_reflns_limit_k_min -10
_diffrn_reflns_limit_l_max 29
_diffrn_reflns_limit_l_min -25
_diffrn_reflns_number 6335
_diffrn_reflns_theta_full 27.5
_diffrn_reflns_theta_max 27.5
_diffrn_reflns_theta_min 2.7
_diffrn_standards_decay_% 0
_diffrn_standards_interval_count 0
_diffrn_standards_interval_time 0
_diffrn_standards_number 0
_exptl_absorpt_coefficient_mu 0.937
_exptl_absorpt_correction_T_max 0.912
_exptl_absorpt_correction_T_min 0.820
_exptl_absorpt_correction_type multi-scan
_exptl_absorpt_process_details '(DENZO-SMN; Otwinowski & Minor, 1997)'
_exptl_crystal_colour red
_exptl_crystal_density_diffrn 1.569
_exptl_crystal_density_method 'not measured'
_exptl_crystal_description plate
_exptl_crystal_F_000 920
_exptl_crystal_size_max 0.22
_exptl_crystal_size_mid 0.16
_exptl_crystal_size_min 0.10
_refine_diff_density_max 0.35
_refine_diff_density_min -0.63
_refine_ls_extinction_coef 0.0024(6)
_refine_ls_extinction_expression Fc^*^=kFc[1+0.001xFc^2^\l^3^/sin(2\q)]^-1/4^
_refine_ls_extinction_method SHELXL97
_refine_ls_goodness_of_fit_ref 1.055
_refine_ls_hydrogen_treatment mixed
_refine_ls_matrix_type full
_refine_ls_number_parameters 268
_refine_ls_number_reflns 4313
_refine_ls_number_restraints 0
_refine_ls_restrained_S_all 1.055
_refine_ls_R_factor_all 0.0535
_refine_ls_R_factor_gt 0.0357
_refine_ls_shift/su_max 0.001
_refine_ls_shift/su_mean 0.000
_refine_ls_structure_factor_coef Fsqd
_refine_ls_weighting_details 'w=1/[\s^2^(Fo^2^)+(0.033P)^2^+1.226P] where P=(Fo^2^+2Fc^2^)/3'
_refine_ls_weighting_scheme calc
_refine_ls_wR_factor_gt 0.0802
_refine_ls_wR_factor_ref 0.0880
_reflns_number_gt 3441
_reflns_number_total 4313
_reflns_threshold_expression I>2\s(I)
_cod_data_source_file fg1846.cif
_cod_data_source_block I
_cod_depositor_comments
;
The following automatic conversions were performed:
'_symmetry_cell_setting' value 'Monoclinic' changed to 'monoclinic'
according to '/home/saulius/struct/CIF-dictionaries/cif_core.dic'
dictionary named 'cif_core.dic' version 2.4.1 from 2010-06-29.

Automatic conversion script
Id: cif_fix_enum 1527 2010-12-29 10:47:43Z saulius 

The following automatic conversions were performed:

'_symmetry_cell_setting' value 'Monoclinic' changed to 'monoclinic'
according to /home/saulius/struct/CIF-dictionaries/cif_core.dic
dictionary named 'cif_core.dic' version 2.4.1 from 2010-06-29.

Automatic conversion script
Id: cif_fix_values 1715 2011-07-08 13:25:40Z adriana 
;
_cod_original_sg_symbol_Hall '-p 2yn'
_cod_original_sg_symbol_H-M 'P 21/n'
_cod_database_code 2014983
_cod_database_fobs_code 2014983

loop_
_symmetry_equiv_pos_as_xyz
'x, y, z'
'-x+1/2, y+1/2, -z+1/2'
'-x, -y, -z'
'x-1/2, -y-1/2, z-1/2'

loop_
_atom_site_label
_atom_site_fract_x
_atom_site_fract_y
_atom_site_fract_z
_atom_site_U_iso_or_equiv
_atom_site_adp_type
_atom_site_calc_flag
_atom_site_refinement_flags
_atom_site_occupancy
_atom_site_disorder_assembly
_atom_site_disorder_group
_atom_site_type_symbol
Fe1 0.10728(3) -0.22659(3) 0.129472(12) 0.01830(10) Uani d . 1 . . Fe
S1 0.36891(5) 0.75731(6) -0.10918(2) 0.02415(14) Uani d . 1 . . S
O1 0.33126(17) 0.60101(18) -0.00909(7) 0.0302(4) Uani d . 1 . . O
O2 0.38773(15) 0.22531(17) -0.17757(6) 0.0244(3) Uani d . 1 . . O
O3 0.44198(15) 0.35213(18) -0.25904(6) 0.0265(3) Uani d . 1 . . O
N1 0.36581(17) 0.4273(2) -0.08213(7) 0.0199(4) Uani d . 1 . . N
C1 0.3398(2) 0.4583(2) -0.02603(9) 0.0211(4) Uani d . 1 . . C
C2 0.37838(19) 0.5489(2) -0.12352(9) 0.0193(4) Uani d . 1 . . C
C3 0.4003(2) 0.5189(2) -0.18075(9) 0.0207(4) Uani d . 1 . . C
C4 0.4106(2) 0.6685(3) -0.21286(10) 0.0252(5) Uani d . 1 . . C
C5 0.3958(2) 0.8042(3) -0.18006(10) 0.0285(5) Uani d . 1 . . C
C6 0.4087(2) 0.3515(3) -0.20382(9) 0.0210(4) Uani d . 1 . . C
C7 0.4538(2) 0.1914(3) -0.28508(10) 0.0321(5) Uani d . 1 . . C
C11 0.2705(2) -0.0775(2) 0.13321(8) 0.0186(4) Uani d . 1 . . C
C12 0.2063(2) -0.0661(2) 0.18613(9) 0.0205(4) Uani d . 1 . . C
C13 0.2050(2) -0.2262(3) 0.21145(9) 0.0221(4) Uani d . 1 . . C
C14 0.2673(2) -0.3375(3) 0.17507(9) 0.0226(4) Uani d . 1 . . C
C15 0.3074(2) -0.2470(2) 0.12701(9) 0.0201(4) Uani d . 1 . . C
C21 -0.0227(2) -0.1230(3) 0.06705(10) 0.0326(5) Uani d . 1 . . C
C22 -0.0858(2) -0.1486(3) 0.11858(10) 0.0269(5) Uani d . 1 . . C
C23 -0.0804(2) -0.3205(3) 0.13123(10) 0.0271(5) Uani d . 1 . . C
C24 -0.0143(2) -0.4002(3) 0.08752(11) 0.0324(5) Uani d . 1 . . C
C25 0.0216(2) -0.2782(3) 0.04774(10) 0.0344(6) Uani d . 1 . . C
C31 0.28777(19) 0.0561(2) 0.09125(9) 0.0196(4) Uani d . 1 . . C
C32 0.3309(2) 0.0234(2) 0.03631(9) 0.0206(4) Uani d . 1 . . C
C33 0.3480(2) 0.1500(3) -0.00238(9) 0.0214(4) Uani d . 1 . . C
C34 0.3223(2) 0.3137(2) 0.01192(9) 0.0197(4) Uani d . 1 . . C
C35 0.2775(2) 0.3456(3) 0.06595(9) 0.0248(5) Uani d . 1 . . C
C36 0.2608(2) 0.2202(3) 0.10520(9) 0.0235(4) Uani d . 1 . . C
H1 0.362(2) 0.334(3) -0.0948(10) 0.022(6) Uiso d . 1 . . H
H4 0.4262 0.6721 -0.2528 0.030 Uiso calc R 1 . . H
H5 0.3997 0.9138 -0.1945 0.034 Uiso calc R 1 . . H
H7A 0.5255 0.1298 -0.2633 0.048 Uiso calc R 1 . . H
H7B 0.4736 0.2043 -0.3256 0.048 Uiso calc R 1 . . H
H7C 0.3704 0.1310 -0.2840 0.048 Uiso calc R 1 . . H
H12 0.1710 0.0315 0.2015 0.025 Uiso calc R 1 . . H
H13 0.1686 -0.2540 0.2467 0.027 Uiso calc R 1 . . H
H14 0.2799 -0.4524 0.1817 0.027 Uiso calc R 1 . . H
H15 0.3513 -0.2914 0.0959 0.024 Uiso calc R 1 . . H
H21 -0.0119 -0.0197 0.0486 0.039 Uiso calc R 1 . . H
H22 -0.1246 -0.0658 0.1407 0.032 Uiso calc R 1 . . H
H23 -0.1151 -0.3728 0.1634 0.032 Uiso calc R 1 . . H
H24 0.0028 -0.5153 0.0853 0.039 Uiso calc R 1 . . H
H25 0.0672 -0.2970 0.0142 0.041 Uiso calc R 1 . . H
H32 0.3486 -0.0871 0.0256 0.025 Uiso calc R 1 . . H
H33 0.3777 0.1254 -0.0393 0.026 Uiso calc R 1 . . H
H35 0.2581 0.4561 0.0761 0.030 Uiso calc R 1 . . H
H36 0.2306 0.2455 0.1419 0.028 Uiso calc R 1 . . H

loop_
_atom_site_aniso_label
_atom_site_aniso_U_11
_atom_site_aniso_U_22
_atom_site_aniso_U_33
_atom_site_aniso_U_12
_atom_site_aniso_U_13
_atom_site_aniso_U_23
Fe1 0.01750(16) 0.02174(17) 0.01567(16) -0.00155(11) 0.00158(11) 0.00031(11)
S1 0.0305(3) 0.0196(3) 0.0228(3) -0.0015(2) 0.0047(2) -0.0005(2)
O1 0.0476(10) 0.0200(8) 0.0246(8) -0.0027(7) 0.0112(7) -0.0018(6)
O2 0.0288(8) 0.0211(7) 0.0240(8) -0.0011(6) 0.0067(6) 0.0002(6)
O3 0.0333(9) 0.0269(8) 0.0201(8) -0.0032(7) 0.0076(6) -0.0039(6)
N1 0.0247(9) 0.0178(9) 0.0173(9) -0.0012(7) 0.0031(7) 0.0000(7)
C1 0.0190(10) 0.0232(11) 0.0212(11) -0.0027(8) 0.0025(8) -0.0015(8)
C2 0.0189(10) 0.0188(10) 0.0199(11) -0.0009(8) 0.0004(8) 0.0005(8)
C3 0.0195(10) 0.0211(10) 0.0214(11) -0.0006(8) 0.0021(8) 0.0005(8)
C4 0.0285(12) 0.0257(11) 0.0221(11) -0.0034(9) 0.0049(9) 0.0045(8)
C5 0.0339(13) 0.0243(11) 0.0276(12) -0.0046(9) 0.0044(10) 0.0059(9)
C6 0.0189(10) 0.0256(11) 0.0188(10) -0.0007(8) 0.0027(8) -0.0011(8)
C7 0.0337(13) 0.0337(13) 0.0299(13) -0.0033(10) 0.0080(10) -0.0121(10)
C11 0.0187(10) 0.0210(10) 0.0161(10) -0.0024(8) 0.0017(8) -0.0021(7)
C12 0.0210(10) 0.0233(10) 0.0168(10) -0.0013(8) 0.0000(8) -0.0031(8)
C13 0.0222(10) 0.0290(11) 0.0146(10) -0.0006(8) -0.0002(8) 0.0025(8)
C14 0.0230(11) 0.0228(10) 0.0215(11) 0.0010(8) -0.0005(8) 0.0030(8)
C15 0.0162(10) 0.0236(11) 0.0205(10) 0.0007(8) 0.0022(8) -0.0002(8)
C21 0.0283(12) 0.0415(14) 0.0265(12) -0.0038(10) -0.0050(10) 0.0109(10)
C22 0.0195(11) 0.0338(12) 0.0267(12) 0.0017(9) -0.0007(9) 0.0003(9)
C23 0.0197(11) 0.0342(12) 0.0271(12) -0.0064(9) 0.0010(9) 0.0019(9)
C24 0.0258(12) 0.0318(12) 0.0382(14) -0.0064(10) -0.0036(10) -0.0106(10)
C25 0.0263(12) 0.0579(16) 0.0182(11) -0.0042(11) -0.0019(9) -0.0073(10)
C31 0.0167(10) 0.0202(10) 0.0220(11) -0.0028(8) 0.0027(8) -0.0008(8)
C32 0.0237(11) 0.0186(10) 0.0196(11) 0.0006(8) 0.0036(8) -0.0022(8)
C33 0.0225(11) 0.0237(10) 0.0188(10) -0.0005(8) 0.0053(8) -0.0015(8)
C34 0.0191(10) 0.0208(10) 0.0191(10) -0.0010(8) 0.0008(8) -0.0007(8)
C35 0.0302(12) 0.0193(10) 0.0258(12) 0.0003(9) 0.0078(9) -0.0031(8)
C36 0.0285(11) 0.0234(10) 0.0196(11) -0.0001(9) 0.0076(9) -0.0031(8)

loop_
_atom_type_symbol
_atom_type_description
_atom_type_scat_dispersion_real
_atom_type_scat_dispersion_imag
_atom_type_scat_source
C C 0.0033 0.0016 'International Tables Vol C Tables 4.2.6.8 and 6.1.1.4'
H H 0.0000 0.0000 'International Tables Vol C Tables 4.2.6.8 and 6.1.1.4'
O O 0.0106 0.0060 'International Tables Vol C Tables 4.2.6.8 and 6.1.1.4'
N N 0.0061 0.0033 'International Tables Vol C Tables 4.2.6.8 and 6.1.1.4'
S S 0.1246 0.1234 'International Tables Vol C Tables 4.2.6.8 and 6.1.1.4'
Fe Fe 0.3463 0.8444 'International Tables Vol C Tables 4.2.6.8 and 6.1.1.4'

loop_
_geom_angle_atom_site_label_1
_geom_angle_atom_site_label_2
_geom_angle_atom_site_label_3
_geom_angle
_geom_angle_publ_flag
C2 S1 C5 90.98(10) ?
C6 O3 C7 115.33(17) ?
C1 N1 C2 124.05(18) ?
C1 N1 H1 120.4(17) no
C2 N1 H1 114.8(17) no
O1 C1 N1 119.99(19) ?
O1 C1 C34 122.73(19) ?
N1 C1 C34 117.27(17) ?
S1 C2 N1 123.58(15) ?
S1 C2 C3 111.89(15) ?
N1 C2 C3 124.53(18) ?
C2 C3 C4 111.85(18) ?
C2 C3 C6 122.12(18) ?
C4 C3 C6 126.02(19) ?
C3 C4 C5 112.5(2) ?
S1 C5 C4 112.82(17) ?
O2 C6 O3 123.01(18) ?
O2 C6 C3 125.35(19) ?
O3 C6 C3 111.63(17) ?
C21 Fe1 C12 115.89(9) ?
C21 Fe1 C25 40.75(10) ?
C12 Fe1 C25 149.59(9) ?
C21 Fe1 C15 126.25(9) ?
C12 Fe1 C15 68.85(8) ?
C25 Fe1 C15 107.10(9) ?
C21 Fe1 C11 104.69(9) ?
C12 Fe1 C11 41.31(8) ?
C25 Fe1 C11 115.55(9) ?
C15 Fe1 C11 41.06(8) ?
C21 Fe1 C13 151.00(9) ?
C12 Fe1 C13 40.74(8) ?
C25 Fe1 C13 167.86(9) ?
C15 Fe1 C13 68.38(8) ?
C11 Fe1 C13 69.02(8) ?
C21 Fe1 C22 40.59(9) ?
C12 Fe1 C22 106.78(9) ?
C25 Fe1 C22 68.46(9) ?
C15 Fe1 C22 164.07(9) ?
C11 Fe1 C22 125.70(9) ?
C13 Fe1 C22 118.99(9) ?
C21 Fe1 C24 68.25(10) ?
C12 Fe1 C24 167.65(9) ?
C25 Fe1 C24 40.59(10) ?
C15 Fe1 C24 119.07(9) ?
C11 Fe1 C24 150.81(9) ?
C13 Fe1 C24 130.71(9) ?
C22 Fe1 C24 68.22(9) ?
C21 Fe1 C14 165.43(9) ?
C12 Fe1 C14 68.50(8) ?
C25 Fe1 C14 128.95(9) ?
C15 Fe1 C14 40.56(8) ?
C11 Fe1 C14 68.86(8) ?
C13 Fe1 C14 40.49(8) ?
C22 Fe1 C14 153.65(9) ?
C24 Fe1 C14 110.61(9) ?
C21 Fe1 C23 68.15(9) ?
C12 Fe1 C23 128.64(9) ?
C25 Fe1 C23 68.23(9) ?
C15 Fe1 C23 153.64(9) ?
C11 Fe1 C23 165.07(9) ?
C13 Fe1 C23 110.48(9) ?
C22 Fe1 C23 40.54(9) ?
C24 Fe1 C23 40.42(9) ?
C14 Fe1 C23 121.11(9) ?
C15 C11 C12 106.82(17) ?
C15 C11 C31 126.11(18) ?
C12 C11 C31 126.97(18) ?
C15 C11 Fe1 69.42(11) ?
C12 C11 Fe1 69.12(11) ?
C31 C11 Fe1 123.56(14) ?
C13 C12 C11 108.20(18) ?
C13 C12 Fe1 70.03(11) ?
C11 C12 Fe1 69.57(11) ?
C14 C13 C12 108.25(18) ?
C14 C13 Fe1 69.95(12) ?
C12 C13 Fe1 69.23(11) ?
C13 C14 C15 108.12(18) ?
C13 C14 Fe1 69.55(12) ?
C15 C14 Fe1 69.30(12) ?
C14 C15 C11 108.60(18) ?
C14 C15 Fe1 70.14(12) ?
C11 C15 Fe1 69.52(11) ?
C22 C21 C25 108.4(2) ?
C22 C21 Fe1 70.21(13) ?
C25 C21 Fe1 69.79(13) ?
C21 C22 C23 107.6(2) ?
C21 C22 Fe1 69.20(13) ?
C23 C22 Fe1 69.88(12) ?
C24 C23 C22 108.1(2) ?
C24 C23 Fe1 69.67(12) ?
C22 C23 Fe1 69.58(12) ?
C23 C24 C25 108.1(2) ?
C23 C24 Fe1 69.91(12) ?
C25 C24 Fe1 69.34(13) ?
C24 C25 C21 107.7(2) ?
C24 C25 Fe1 70.07(13) ?
C21 C25 Fe1 69.45(13) ?
C36 C31 C32 118.07(18) ?
C36 C31 C11 120.53(18) ?
C32 C31 C11 121.40(18) ?
C33 C32 C31 120.82(18) ?
C32 C33 C34 120.95(19) ?
C35 C34 C33 118.19(18) ?
C35 C34 C1 116.73(18) ?
C33 C34 C1 125.09(18) ?
C36 C35 C34 121.46(19) ?
C35 C36 C31 120.51(19) ?

loop_
_geom_bond_atom_site_label_1
_geom_bond_atom_site_label_2
_geom_bond_site_symmetry_2
_geom_bond_distance
_geom_bond_publ_flag
Fe1 C11 . 2.044(2) ?
Fe1 C12 . 2.038(2) ?
Fe1 C13 . 2.048(2) ?
Fe1 C14 . 2.054(2) ?
Fe1 C15 . 2.042(2) ?
Fe1 C21 . 2.037(2) ?
Fe1 C22 . 2.050(2) ?
Fe1 C23 . 2.054(2) ?
Fe1 C24 . 2.051(2) ?
Fe1 C25 . 2.041(2) ?
S1 C2 . 1.724(2) ?
S1 C5 . 1.724(2) ?
O1 C1 . 1.225(2) ?
O2 C6 . 1.216(2) ?
O3 C6 . 1.348(2) ?
O3 C7 . 1.443(3) ?
N1 C1 . 1.368(3) ?
N1 C2 . 1.385(3) ?
C1 C34 . 1.482(3) ?
C11 C31 . 1.473(3) ?
C2 C3 . 1.381(3) ?
C3 C4 . 1.429(3) ?
C3 C6 . 1.462(3) ?
C4 C5 . 1.350(3) ?
C11 C12 . 1.440(3) ?
C11 C15 . 1.433(3) ?
C12 C13 . 1.422(3) ?
C13 C14 . 1.420(3) ?
C14 C15 . 1.420(3) ?
C21 C22 . 1.418(3) ?
C21 C25 . 1.420(4) ?
C22 C23 . 1.422(3) ?
C23 C24 . 1.418(3) ?
C24 C25 . 1.419(3) ?
C31 C32 . 1.404(3) ?
C31 C36 . 1.401(3) ?
C32 C33 . 1.380(3) ?
C33 C34 . 1.396(3) ?
C34 C35 . 1.390(3) ?
C35 C36 . 1.381(3) ?
N1 H1 . 0.81(2) ?

loop_
_geom_hbond_atom_site_label_D
_geom_hbond_atom_site_label_H
_geom_hbond_atom_site_label_A
_geom_hbond_site_symmetry_A
_geom_hbond_distance_DH
_geom_hbond_distance_HA
_geom_hbond_distance_DA
_geom_hbond_angle_DHA
_geom_hbond_publ_flag
N1 H1 O2 . 0.81(2) 2.14(2) 2.768(2) 134(2) yes
C5 H5 O2 1_565 0.95 2.56 3.411(3) 150 yes
C15 H15 O1 1_545 0.95 2.56 3.401(3) 147 yes
C32 H32 O1 1_545 0.95 2.65 3.577(2) 165 yes
C7 H7C Cg3 2_544 0.98 2.83 3.604(2) 136 yes

loop_
_geom_torsion_atom_site_label_1
_geom_torsion_atom_site_label_2
_geom_torsion_atom_site_label_3
_geom_torsion_atom_site_label_4
_geom_torsion
C2 N1 C1 O1 -2.9(3)
C2 N1 C1 C34 176.86(18)
C1 N1 C2 C3 -177.7(2)
C1 N1 C2 S1 2.5(3)
C5 S1 C2 C3 -0.46(17)
C5 S1 C2 N1 179.34(18)
N1 C2 C3 C4 -179.22(19)
S1 C2 C3 C4 0.6(2)
N1 C2 C3 C6 1.8(3)
S1 C2 C3 C6 -178.42(16)
C2 C3 C4 C5 -0.4(3)
C6 C3 C4 C5 178.5(2)
C3 C4 C5 S1 0.1(3)
C2 S1 C5 C4 0.21(19)
C7 O3 C6 O2 -1.2(3)
C7 O3 C6 C3 179.41(17)
C2 C3 C6 O2 6.0(3)
C4 C3 C6 O2 -172.9(2)
C2 C3 C6 O3 -174.58(18)
C4 C3 C6 O3 6.6(3)
C15 C11 C12 C13 0.2(2)
C31 C11 C12 C13 176.56(19)
C11 C12 C13 C14 -0.1(2)
C12 C13 C14 C15 -0.1(2)
C13 C14 C15 C11 0.2(2)
C12 C11 C15 C14 -0.2(2)
C31 C11 C15 C14 -176.65(19)
C25 C21 C22 C23 0.0(2)
C21 C22 C23 C24 -0.1(2)
C22 C23 C24 C25 0.1(2)
C23 C24 C25 C21 -0.1(3)
C22 C21 C25 C24 0.0(3)
C15 C11 C31 C36 -173.1(2)
C12 C11 C31 C36 11.2(3)
Fe1 C11 C31 C36 99.1(2)
C15 C11 C31 C32 7.2(3)
C12 C11 C31 C32 -168.55(19)
Fe1 C11 C31 C32 -80.6(2)
C36 C31 C32 C33 0.9(3)
C11 C31 C32 C33 -179.33(19)
C31 C32 C33 C34 -0.3(3)
C32 C33 C34 C35 -0.7(3)
C32 C33 C34 C1 178.9(2)
O1 C1 C34 C35 8.6(3)
N1 C1 C34 C35 -171.15(19)
O1 C1 C34 C33 -171.0(2)
N1 C1 C34 C33 9.2(3)
C33 C34 C35 C36 1.1(3)
C1 C34 C35 C36 -178.5(2)
C34 C35 C36 C31 -0.5(3)
C32 C31 C36 C35 -0.6(3)
C11 C31 C36 C35 179.7(2)
